data_4304496
loop_
_publ_author_name
'Stefan Lange'
'Melanie Bawohl'
'Tom Nilges'

_publ_contact_author_address
; 
PD Dr. Tom Nilges
Institut fuer Anorganische und Analytische Chemie
Corrensstrasse 30

48149 Muenster
Germany
;
_publ_contact_author_email
;
nilges@uni-muenster.de
;
_publ_contact_author_fax
;
+492518336002
;
_publ_contact_author_name 'Tom Nilges'
_publ_contact_author_phone
;
+492518336645
;
_publ_section_title
;
Crystal Structures and Thermal and Electrical Properties of the New Silver
(poly)Chalcogenide Halides Ag23Te12Cl and Ag23Te12Br
;
_journal_name_full 'Inorganic Chemistry'
_journal_page_first 2625
_journal_page_last 2633
_journal_paper_doi 10.1021/ic701988u
_journal_volume 47
_journal_year 2008
_chemical_formula_sum 'Ag23 Cl Te12'
_chemical_formula_weight 4047.7
_chemical_name_systematic ' ?'
_space_group_IT_number 58
_symmetry_cell_setting orthorhombic
_symmetry_space_group_name_Hall '-P 2 2n'
_symmetry_space_group_name_H-M 'P n n m'
_cell_angle_alpha 90
_cell_angle_beta 90
_cell_angle_gamma 90
_cell_formula_units_Z 4
_cell_length_a 21.214(2)
_cell_length_b 21.218(2)
_cell_length_c 7.7086(7)
_cell_measurement_reflns_used 5041
_cell_measurement_temperature 293
_cell_measurement_theta_max 25.58
_cell_measurement_theta_min 1.92
_cell_volume 3469.8(6)
_computing_publication_material '(Jana2000; Petricek and Dusek, 2000)'
_computing_structure_refinement '(Jana2000; Petricek and Dusek, 2000)'
_diffrn_ambient_temperature 293
_diffrn_measured_fraction_theta_full 1.00
_diffrn_measurement_device_type 'IPDS II'
_diffrn_radiation_monochromator graphite
_diffrn_radiation_source X-ray
_diffrn_radiation_type 'Mo K\a'
_diffrn_radiation_wavelength 0.71073
_diffrn_reflns_av_R_equivalents 0.1376
_diffrn_reflns_av_sigmaI/netI 0.1961
_diffrn_reflns_limit_h_max 27
_diffrn_reflns_limit_h_min -27
_diffrn_reflns_limit_k_max 27
_diffrn_reflns_limit_k_min -27
_diffrn_reflns_limit_l_max 9
_diffrn_reflns_limit_l_min -10
_diffrn_reflns_number 29239
_diffrn_reflns_theta_full 28.03
_diffrn_reflns_theta_max 28.03
_diffrn_reflns_theta_min 1.92
_exptl_absorpt_coefficient_mu 22.604
_exptl_absorpt_correction_T_max 0.411
_exptl_absorpt_correction_T_min 0.322
_exptl_absorpt_correction_type numerical
_exptl_absorpt_process_details X-shape
_exptl_crystal_colour 'dark grey'
_exptl_crystal_density_diffrn 7.7459
_exptl_crystal_description isomorphic
_exptl_crystal_F_000 6888
_exptl_crystal_size_max 0.04
_exptl_crystal_size_mid 0.03
_exptl_crystal_size_min 0.02
_refine_diff_density_max 0.88
_refine_diff_density_min -0.65
_refine_ls_extinction_method none
_refine_ls_goodness_of_fit_gt 0.70
_refine_ls_goodness_of_fit_ref 0.53
_refine_ls_number_parameters 544
_refine_ls_number_reflns 3397
_refine_ls_number_restraints 2
_refine_ls_R_factor_all 0.1049
_refine_ls_R_factor_gt 0.0204
_refine_ls_shift/su_max 0.0098
_refine_ls_shift/su_mean 0.0036
_refine_ls_structure_factor_coef Fsqd
_refine_ls_weighting_details w=1/\s^2^(I)
_refine_ls_weighting_scheme sigma
_refine_ls_wR_factor_gt 0.0181
_refine_ls_wR_factor_ref 0.0307
_reflns_number_gt 1109
_reflns_number_total 3397
_reflns_threshold_expression I>3\s(I)
_cod_data_source_file ic701988u-file004.cif
_cod_data_source_block Ag23Te12Cl_293K
_cod_original_sg_symbol_Hall '-P -2z;-2xn'
_cod_original_formula_sum 'Ag23 Cl1 Te12'
_cod_database_code 4304496

loop_
_symmetry_equiv_pos_site_id
_symmetry_equiv_pos_as_xyz
1 x,y,z
2 1/2-x,1/2+y,1/2+z
3 -x,-y,z
4 1/2+x,1/2-y,1/2+z
5 -x,-y,-z
6 1/2+x,1/2-y,1/2-z
7 x,y,-z
8 1/2-x,1/2+y,1/2-z

loop_
_atom_site_label
_atom_site_type_symbol
_atom_site_fract_x
_atom_site_fract_y
_atom_site_fract_z
_atom_site_adp_type
_atom_site_U_iso_or_equiv
_atom_site_symmetry_multiplicity
_atom_site_occupancy
_atom_site_calc_flag
_atom_site_refinement_flags
_atom_site_disorder_assembly
_atom_site_disorder_group
Te1a Te 0.11880(19) 0.1268(2) 0 Uani 0.0366(13) 4 1 d . . .
Te1b Te -0.1294(2) 0.11853(20) 0 Uani 0.0396(13) 4 1 d . . .
Te2a Te 0.1658(2) 0.0374(2) -0.5 Uani 0.0440(15) 4 1 d . . .
Te2b Te -0.0363(2) 0.1661(2) -0.5 Uani 0.0423(14) 4 1 d . . .
Te3a Te 0.1557(2) 0.2727(2) -0.5 Uani 0.0541(15) 4 1 d . . .
Te3b Te -0.2706(3) 0.1571(2) -0.5 Uani 0.0586(17) 4 1 d . . .
Te4a Te 0.3958(2) -0.0019(2) -0.5 Uani 0.0555(17) 4 1 d . . .
Te4b Te 0.0006(2) 0.39442(19) -0.5 Uani 0.0496(16) 4 1 d . . .
Te5a Te 0.0152(3) 0.3009(2) 0 Uani 0.0560(16) 4 1 d . . .
Te5b Te -0.2984(2) 0.0148(2) 0 Uani 0.0558(16) 4 1 d . . .
Te6a Te 0.3206(3) 0.1797(3) -0.3177(11) Uani 0.052(3) 8 0.510(17) d . . .
Te6b Te -0.1836(3) 0.3191(3) -0.3124(11) Uani 0.044(3) 8 0.490(17) d . . .
Cl6a Cl 0 0 0.2472(9) Uani 0.061(4) 4 1 d . . .
Ag1 Ag 0.0130(12) 0.4272(6) 0.1568(19) Uani 0.161(7) 8 0.471(18) d . . .
Ag2 Ag -0.4224(5) -0.0103(9) 0.1325(18) Uani 0.133(5) 8 0.491(17) d . . .
Ag3 Ag 0.0792(17) -0.0495(13) -0.5 Uani 0.087(10) 4 0.241(19) d . . .
Ag4 Ag 0.0476(13) 0.0751(18) -0.5 Uani 0.188(17) 4 0.37(3) d . . .
Ag5 Ag 0.0406(8) 0.2719(4) -0.3362(16) Uani 0.108(5) 8 0.379(15) d . . .
Ag6 Ag -0.2628(10) 0.0505(7) -0.323(2) Uani 0.286(9) 8 0.70(2) d . . .
Ag7 Ag -0.0802(7) 0.2305(8) 0.1999(18) Uani 0.050(5) 8 0.225(12) d . . .
Ag8 Ag -0.2797(18) -0.0578(9) 0.301(3) Uani 0.091(9) 8 0.32(2) d . . .
Ag9 Ag -0.3838(6) 0.1157(10) -0.202(7) Uani 0.49(2) 8 0.67(2) d . . .
Ag10 Ag 0.1827(8) 0.1606(9) -0.2933(15) Uani 0.072(5) 8 0.358(16) d . . .
Ag11 Ag -0.1775(12) 0.1932(5) -0.279(3) Uani 0.332(11) 8 0.62(2) d . . .
Ag12 Ag 0.0727(7) 0.2003(10) -0.268(2) Uani 0.214(7) 8 0.548(17) d . . .
Ag13 Ag 0.2944(17) 0.076(2) -0.454(9) Uani 0.047(12) 8 0.165(18) d . . .
Ag14 Ag -0.0624(8) 0.2782(9) -0.355(4) Uani 0.299(13) 8 0.53(2) d . . .
Ag15 Ag 0.4300(5) 0.1112(7) -0.343(2) Uani 0.129(6) 8 0.366(16) d . . .
Ag16 Ag -0.1212(14) 0.4313(16) -0.297(4) Uani 0.152(12) 8 0.286(18) d . . .
Ag17 Ag 0.0658(7) 0.1205(10) -0.317(2) Uani 0.181(8) 8 0.465(17) d . . .
Ag18 Ag -0.1412(9) 0.1010(9) -0.3627(19) Uani 0.184(8) 8 0.329(13) d . . .
Ag19 Ag 0.1845(9) 0.2242(8) -0.149(2) Uani 0.189(7) 8 0.44(2) d . . .
Ag20 Ag -0.1956(9) 0.2241(10) -0.086(3) Uani 0.252(12) 8 0.318(17) d . . .
Ag21 Ag 0.1126(19) 0.0031(14) 0 Uani 0.24(6) 4 0.30(5) d . . .
Ag22 Ag -0.0023(10) 0.1038(7) 0 Uani 0.252(11) 4 0.43(3) d . . .
Ag23 Ag 0.2238(11) 0.0732(11) -0.844(3) Uani 0.242(11) 8 0.55(2) d . . .
Ag24 Ag -0.0255(9) 0.1800(8) -0.893(3) Uani 0.218(10) 8 0.413(17) d . . .
Ag25 Ag 0.142(2) -0.0093(8) -0.1822(16) Uani 0.233(11) 8 0.49(3) d . . .
Ag26 Ag 0.4018(14) 0.168(4) -0.5 Uani 0.42(5) 4 0.41(4) d . . .
Ag27 Ag -0.1207(10) 0.4049(14) -0.5 Uani 0.236(12) 4 0.37(3) d . . .
Ag28 Ag 0.253(5) 0.220(2) 0 Uani 0.30(4) 4 0.26(2) d . . .
Ag29 Ag 0 0.5 0.269(3) Uani 0.129(12) 4 0.305(12) d . . .
Ag30 Ag 0.2155(17) 0.3693(6) -0.3483(18) Uani 0.293(13) 8 0.501(19) d . . .
Ag31 Ag -0.3717(17) 0.2384(8) -0.329(4) Uani 0.258(13) 8 0.34(2) d . . .
Ag32 Ag 0.200(2) 0.1536(10) -0.5 Uani 0.37(3) 4 0.3(2) d . . .

loop_
_atom_site_aniso_label
_atom_site_aniso_type_symbol
_atom_site_aniso_U_11
_atom_site_aniso_U_22
_atom_site_aniso_U_33
_atom_site_aniso_U_12
_atom_site_aniso_U_13
_atom_site_aniso_U_23
Te1a Te 0.035(2) 0.042(2) 0.0321(18) 0.0018(18) 0 0
Te1b Te 0.036(2) 0.031(2) 0.052(2) 0.0010(18) 0 0
Te2a Te 0.041(3) 0.049(3) 0.042(2) -0.0109(19) 0 0
Te2b Te 0.045(3) 0.042(2) 0.039(2) -0.0098(19) 0 0
Te3a Te 0.056(3) 0.057(3) 0.049(2) 0.006(2) 0 0
Te3b Te 0.085(4) 0.031(2) 0.060(3) 0.023(2) 0 0
Te4a Te 0.043(3) 0.062(3) 0.061(3) -0.003(2) 0 0
Te4b Te 0.074(4) 0.028(2) 0.046(2) -0.009(2) 0 0
Te5a Te 0.073(3) 0.041(2) 0.054(3) 0.004(2) 0 0
Te5b Te 0.050(3) 0.075(3) 0.042(2) -0.027(2) 0 0
Te6a Te 0.041(4) 0.070(4) 0.044(6) -0.004(3) 0.004(2) -0.018(3)
Te6b Te 0.042(4) 0.045(4) 0.047(6) 0.005(3) -0.006(3) -0.004(3)
Cl6a Cl 0.113(11) 0.023(6) 0.046(3) 0.008(9) 0 0
Ag1 Ag 0.264(18) 0.106(9) 0.111(9) -0.022(7) 0.110(9) 0.043(6)
Ag2 Ag 0.088(7) 0.161(12) 0.150(7) -0.072(7) 0.044(5) -0.068(7)
Ag3 Ag 0.058(14) 0.051(13) 0.15(2) -0.035(9) 0 0
Ag4 Ag 0.126(19) 0.21(3) 0.23(4) 0.136(17) 0 0
Ag5 Ag 0.181(13) 0.051(5) 0.093(6) -0.001(4) 0.066(7) -0.007(4)
Ag6 Ag 0.48(2) 0.196(11) 0.177(9) 0.061(9) 0.093(10) 0.159(8)
Ag7 Ag 0.047(8) 0.067(9) 0.035(7) 0.026(6) -0.017(5) 0.000(5)
Ag8 Ag 0.118(18) 0.063(9) 0.092(16) -0.047(10) -0.016(10) 0.010(8)
Ag9 Ag 0.114(8) 0.37(2) 0.97(6) -0.010(8) 0.035(12) -0.35(3)
Ag10 Ag 0.064(9) 0.081(9) 0.072(7) 0.007(4) 0.015(4) 0.034(5)
Ag11 Ag 0.51(3) 0.112(8) 0.37(2) 0.004(10) -0.344(19) 0.011(8)
Ag12 Ag 0.204(11) 0.281(17) 0.157(8) -0.033(10) -0.104(9) 0.073(9)
Ag13 Ag 0.071(13) 0.059(17) 0.01(3) -0.004(11) -0.020(11) 0.001(17)
Ag14 Ag 0.191(14) 0.119(11) 0.59(3) -0.035(8) 0.155(15) -0.160(14)
Ag15 Ag 0.075(8) 0.112(10) 0.200(13) 0.050(7) -0.015(5) 0.006(7)
Ag16 Ag 0.096(15) 0.22(3) 0.138(16) 0.060(16) -0.087(13) -0.042(15)
Ag17 Ag 0.186(13) 0.211(15) 0.145(11) 0.029(10) -0.106(8) -0.010(7)
Ag18 Ag 0.175(12) 0.31(2) 0.071(7) -0.186(12) 0.057(7) -0.011(8)
Ag19 Ag 0.215(15) 0.147(11) 0.205(12) -0.143(10) -0.069(9) 0.062(10)
Ag20 Ag 0.35(2) 0.163(15) 0.24(3) 0.146(14) 0.178(17) 0.120(15)
Ag21 Ag 0.15(3) 0.019(10) 0.55(18) 0.044(15) 0 0
Ag22 Ag 0.093(11) 0.140(9) 0.52(3) 0.000(8) 0 0
Ag23 Ag 0.238(18) 0.222(19) 0.266(19) 0.161(15) 0.055(11) 0.043(11)
Ag24 Ag 0.187(15) 0.28(2) 0.189(16) -0.185(15) -0.039(8) 0.039(8)
Ag25 Ag 0.44(3) 0.126(11) 0.134(10) -0.036(14) 0.022(12) 0.100(8)
Ag26 Ag 0.085(17) 0.84(14) 0.34(5) -0.09(3) 0 0
Ag27 Ag 0.106(11) 0.20(2) 0.40(3) 0.041(10) 0 0
Ag28 Ag 0.70(12) 0.079(19) 0.11(2) 0.15(4) 0 0
Ag29 Ag 0.19(3) 0.15(2) 0.043(9) -0.116(15) 0 0
Ag30 Ag 0.62(4) 0.119(9) 0.143(8) -0.153(14) -0.136(13) 0.060(5)
Ag31 Ag 0.34(3) 0.169(13) 0.26(2) -0.133(15) -0.23(2) 0.019(12)
Ag32 Ag 0.73(7) 0.086(13) 0.30(5) -0.019(18) 0 0

loop_
_atom_type_symbol
_atom_type_scat_dispersion_real
_atom_type_scat_dispersion_imag
_atom_type_scat_source
_atom_type_scat_Cromer_Mann_a1
_atom_type_scat_Cromer_Mann_b1
_atom_type_scat_Cromer_Mann_a2
_atom_type_scat_Cromer_Mann_b2
_atom_type_scat_Cromer_Mann_a3
_atom_type_scat_Cromer_Mann_b3
_atom_type_scat_Cromer_Mann_a4
_atom_type_scat_Cromer_Mann_b4
_atom_type_scat_Cromer_Mann_c
Cl 0.148 0.159 'International Tables Vol C Tables  4.2.6.8 and 6.1.1.4' 11.4604 0.0104 7.1964 1.1662 6.2556 18.5194 1.6455 47.7784 -9.5574
Ag -0.897 1.102 'International Tables Vol C Tables  4.2.6.8 and 6.1.1.4' 19.2808 0.6446 16.688499 7.4726 4.8045 24.6605 1.0463 99.815598 5.179
Te -0.531 1.675 'International Tables Vol C Tables  4.2.6.8 and 6.1.1.4' 19.964399 4.81742 19.0138 0.420885 6.14487 28.5284 2.5239 70.840302 4.352

loop_
_geom_bond_atom_site_label_1
_geom_bond_atom_site_label_2
_geom_bond_site_symmetry_1
_geom_bond_site_symmetry_2
_geom_bond_distance
_geom_bond_publ_flag
Te6a Te6a . 7_554 2.810(12) yes
Te6a Te6b . 6_554 1.007(12) yes
Te6b Te6b . 7_554 2.893(13) yes
Ag1 Te4a . 2_555 2.73(2) yes
Ag1 Te4b . 1_556 2.748(14) yes
Ag1 Te5a . . 2.940(14) yes
Ag2 Te4a . 5_555 2.900(14) yes
Ag2 Te4b . 2_445 2.807(17) yes
Ag2 Te5b . . 2.873(13) yes
Ag3 Te2a . . 2.60(3) yes
Ag3 Te2b . 5_554 2.64(3) yes
Ag3 Cl6a . 1_554 2.78(2) yes
Ag3 Cl6a . 5_555 2.78(2) yes
Ag4 Te2a . . 2.63(3) yes
Ag4 Te2b . . 2.63(3) yes
Ag4 Cl6a . 1_554 2.71(3) yes
Ag4 Cl6a . 5_555 2.71(3) yes
Ag5 Te3a . . 2.749(16) yes
Ag5 Te5a . . 2.718(13) yes
Ag6 Te3b . . 2.645(15) yes
Ag6 Te5b . . 2.713(16) yes
Ag7 Te2b . 1_556 2.843(15) yes
Ag7 Te5a . . 2.949(16) yes
Ag8 Te2a . 5_555 2.89(4) yes
Ag8 Te5b . . 2.81(3) yes
Ag9 Te3a . 6_454 2.95(3) yes
Ag9 Te4b . 6_454 2.91(3) yes
Ag10 Te1a . . 2.732(14) yes
Ag10 Te3a . . 2.920(17) yes
Ag11 Te1b . . 2.862(19) yes
Ag11 Te3b . . 2.72(2) yes
Ag12 Te1a . . 2.770(17) yes
Ag12 Te3a . . 2.941(17) yes
Ag13 Te2a . . 2.87(4) yes
Ag13 Te4a . . 2.74(4) yes
Ag14 Te2b . . 2.68(2) yes
Ag15 Te4a . . 2.786(15) yes
Ag15 Te5a . 6_554 2.866(14) yes
Ag16 Te4a . 6_454 2.76(3) yes
Ag16 Te5b . 2_454 2.92(3) yes
Ag17 Te1a . . 2.693(17) yes
Ag17 Te2b . . 2.760(17) yes
Ag17 Cl6a . 5_555 2.96(2) yes
Ag18 Te1b . . 2.832(15) yes
Ag18 Te2b . . 2.825(19) yes
Ag19 Te1a . . 2.742(18) yes
Ag19 Te3a . . 2.962(17) yes
Ag19 Te3b . 6_554 2.927(18) yes
Ag20 Te1b . . 2.73(2) yes
Ag21 Te1a . . 2.63(3) yes
Ag21 Te1b . 5_555 2.61(3) yes
Ag22 Te1a . . 2.62(2) yes
Ag22 Te1b . . 2.71(2) yes
Ag22 Cl6a . . 2.913(13) yes
Ag22 Cl6a . 5_555 2.913(13) yes
Ag23 Te1a . 1_554 2.78(2) yes
Ag23 Te5b . 5_554 2.73(2) yes
Ag24 Te1b . 1_554 2.692(19) yes
Ag24 Te5a . 1_554 2.829(18) yes
Ag25 Te1b . 5_555 2.723(17) yes
Ag25 Te2a . . 2.690(15) yes
Ag26 Te5a . 6_554 2.49(4) yes
Ag27 Te4b . . 2.58(2) yes
Ag27 Te5b . 2_454 2.90(3) yes
Ag28 Te3b . 6_554 2.65(5) yes
Ag29 Te4b . 1_556 2.862(14) yes
Ag29 Te4b . 5_565 2.862(14) yes
Ag30 Te3a . . 2.68(2) yes
Ag30 Te3b . 6_554 2.759(14) yes
Ag30 Te5b . 6_554 2.738(15) yes
Ag31 Te3a . 6_454 2.62(3) yes
Ag31 Te5a . 6_454 2.86(3) yes
Ag32 Te2a . . 2.57(3) yes
Ag32 Te3a . . 2.70(3) yes
